data_4106931
loop_
_publ_author_name
'Scott A. Snyder'
'Daniel S. Treitler'
'Alexandria P. Brucks'
'Wesley Sattler'

_publ_section_title
;
 A General Strategy for the Stereocontrolled Preparation of Diverse 8- and
 9-Membered Laurencia-Type Bromoethers
;
_journal_name_full 'Journal of the American Chemical Society'
_journal_page_first 15898
_journal_page_last 15901
_journal_paper_doi 10.1021/ja2069449
_journal_volume 133
_journal_year 2011
_chemical_formula_sum 'C11 H21 Br O3'
_chemical_formula_weight 281.19
_chemical_name_systematic
; 
 ? 
;
_space_group_IT_number 14
_symmetry_cell_setting monoclinic
_symmetry_space_group_name_Hall '-P 2ybc'
_symmetry_space_group_name_H-M 'P 1 21/c 1'
_atom_sites_solution_hydrogens geom
_atom_sites_solution_primary direct
_atom_sites_solution_secondary difmap
_audit_creation_method SHELXL-97
_cell_angle_alpha 90.00
_cell_angle_beta 93.878(2)
_cell_angle_gamma 90.00
_cell_formula_units_Z 4
_cell_length_a 17.1453(19)
_cell_length_b 8.5306(10)
_cell_length_c 8.3789(9)
_cell_measurement_reflns_used 9878
_cell_measurement_temperature 150(2)
_cell_measurement_theta_max 32.48
_cell_measurement_theta_min 2.38
_cell_volume 1222.7(2)
_computing_cell_refinement 'Bruker SAINT'
_computing_data_collection 'Bruker APEX2'
_computing_data_reduction 'Bruker SAINT'
_computing_molecular_graphics 'Bruker SHELXTL'
_computing_publication_material 'Bruker SHELXTL'
_computing_structure_refinement 'SHELXL-97 (Sheldrick, 2008)'
_computing_structure_solution 'SHELXS-97 (Sheldrick, 2008)'
_diffrn_ambient_temperature 150(2)
_diffrn_measured_fraction_theta_full 0.964
_diffrn_measured_fraction_theta_max 0.964
_diffrn_measurement_device_type 'Bruker APEX-II CCD'
_diffrn_measurement_method '\f and \w scans'
_diffrn_radiation_monochromator graphite
_diffrn_radiation_source 'fine-focus sealed tube'
_diffrn_radiation_type MoK\a
_diffrn_radiation_wavelength 0.71073
_diffrn_reflns_av_R_equivalents 0.0335
_diffrn_reflns_av_sigmaI/netI 0.0263
_diffrn_reflns_limit_h_max 25
_diffrn_reflns_limit_h_min -25
_diffrn_reflns_limit_k_max 12
_diffrn_reflns_limit_k_min -12
_diffrn_reflns_limit_l_max 12
_diffrn_reflns_limit_l_min -12
_diffrn_reflns_number 20557
_diffrn_reflns_theta_full 32.59
_diffrn_reflns_theta_max 32.59
_diffrn_reflns_theta_min 2.67
_exptl_absorpt_coefficient_mu 3.349
_exptl_absorpt_correction_T_max 0.7994
_exptl_absorpt_correction_T_min 0.2231
_exptl_absorpt_correction_type empirical
_exptl_absorpt_process_details sadabs
_exptl_crystal_colour COLORLESS
_exptl_crystal_density_diffrn 1.528
_exptl_crystal_description BLOCK
_exptl_crystal_F_000 584
_exptl_crystal_size_max 0.64
_exptl_crystal_size_mid 0.51
_exptl_crystal_size_min 0.07
_refine_diff_density_max 0.963
_refine_diff_density_min -0.290
_refine_diff_density_rms 0.083
_refine_ls_extinction_method none
_refine_ls_goodness_of_fit_ref 1.047
_refine_ls_hydrogen_treatment constr
_refine_ls_matrix_type full
_refine_ls_number_parameters 140
_refine_ls_number_reflns 4301
_refine_ls_number_restraints 0
_refine_ls_restrained_S_all 1.047
_refine_ls_R_factor_all 0.0395
_refine_ls_R_factor_gt 0.0298
_refine_ls_shift/su_max 0.001
_refine_ls_shift/su_mean 0.000
_refine_ls_structure_factor_coef Fsqd
_refine_ls_weighting_details 'calc w=1/[\s^2^(Fo^2^)+(0.0430P)^2^+0.4838P] where P=(Fo^2^+2Fc^2^)/3'
_refine_ls_weighting_scheme calc
_refine_ls_wR_factor_gt 0.0754
_refine_ls_wR_factor_ref 0.0797
_reflns_number_gt 3635
_reflns_number_total 4301
_reflns_threshold_expression >2sigma(I)
_cod_data_source_file ja2069449_si_004.cif
_cod_data_source_block dw8cs10
_cod_database_code 4106931

loop_
_symmetry_equiv_pos_as_xyz
'x, y, z'
'-x, y+1/2, -z+1/2'
'-x, -y, -z'
'x, -y-1/2, z-1/2'

loop_
_atom_site_label
_atom_site_type_symbol
_atom_site_fract_x
_atom_site_fract_y
_atom_site_fract_z
_atom_site_U_iso_or_equiv
_atom_site_adp_type
_atom_site_occupancy
_atom_site_symmetry_multiplicity
_atom_site_calc_flag
_atom_site_refinement_flags
Br1 Br 0.392496(9) 0.77273(2) 0.35897(2) 0.02589(6) Uani 1 1 d .
O1 O 0.22956(6) 0.61052(12) 0.44203(11) 0.01513(18) Uani 1 1 d .
O2 O 0.04603(6) 0.64865(12) 0.08025(12) 0.01778(19) Uani 1 1 d .
H2 H 0.0175 0.7153 0.1218 0.021 Uiso 1 1 calc R
O3 O 0.02699(7) 0.36661(13) 0.23408(13) 0.0221(2) Uani 1 1 d .
H3 H 0.0054 0.4000 0.1477 0.026 Uiso 1 1 calc R
C1 C 0.41241(11) 0.2747(2) 0.3681(2) 0.0305(4) Uani 1 1 d .
H1A H 0.4554 0.2122 0.3298 0.046 Uiso 1 1 calc R
H1B H 0.3625 0.2350 0.3203 0.046 Uiso 1 1 calc R
H1C H 0.4129 0.2669 0.4848 0.046 Uiso 1 1 calc R
C2 C 0.42240(9) 0.4453(2) 0.32028(19) 0.0244(3) Uani 1 1 d .
H2B H 0.4155 0.4544 0.2024 0.029 Uiso 1 1 calc R
H2C H 0.4761 0.4800 0.3542 0.029 Uiso 1 1 calc R
C3 C 0.36337(8) 0.55228(19) 0.39615(17) 0.0197(3) Uani 1 1 d .
H3B H 0.3691 0.5341 0.5143 0.024 Uiso 1 1 calc R
C4 C 0.27767(8) 0.52246(17) 0.34217(16) 0.0158(2) Uani 1 1 d .
H4A H 0.2666 0.4087 0.3580 0.019 Uiso 1 1 calc R
C5 C 0.25530(8) 0.56302(19) 0.16794(16) 0.0190(3) Uani 1 1 d .
H5A H 0.2919 0.5086 0.1001 0.023 Uiso 1 1 calc R
H5B H 0.2626 0.6771 0.1534 0.023 Uiso 1 1 calc R
C6 C 0.17126(8) 0.52047(17) 0.10740(16) 0.0167(2) Uani 1 1 d .
H6A H 0.1639 0.5493 -0.0071 0.020 Uiso 1 1 calc R
H6B H 0.1650 0.4054 0.1148 0.020 Uiso 1 1 calc R
C7 C 0.10667(8) 0.59856(16) 0.19663(16) 0.0141(2) Uani 1 1 d .
H7A H 0.1288 0.6927 0.2546 0.017 Uiso 1 1 calc R
C8 C 0.06839(8) 0.49240(16) 0.31606(16) 0.0152(2) Uani 1 1 d .
H8A H 0.0300 0.5562 0.3731 0.018 Uiso 1 1 calc R
C9 C 0.12399(8) 0.41358(16) 0.44024(16) 0.0150(2) Uani 1 1 d .
H9A H 0.1561 0.3370 0.3850 0.018 Uiso 1 1 calc R
H9B H 0.0926 0.3542 0.5146 0.018 Uiso 1 1 calc R
C10 C 0.17858(8) 0.52301(16) 0.53809(15) 0.0151(2) Uani 1 1 d .
H10A H 0.1449 0.6010 0.5900 0.018 Uiso 1 1 calc R
C11 C 0.22430(10) 0.4355(2) 0.67210(17) 0.0234(3) Uani 1 1 d .
H11A H 0.2594 0.5085 0.7319 0.035 Uiso 1 1 calc R
H11B H 0.2551 0.3519 0.6265 0.035 Uiso 1 1 calc R
H11C H 0.1879 0.3896 0.7443 0.035 Uiso 1 1 calc R

loop_
_atom_site_aniso_label
_atom_site_aniso_U_11
_atom_site_aniso_U_22
_atom_site_aniso_U_33
_atom_site_aniso_U_23
_atom_site_aniso_U_13
_atom_site_aniso_U_12
Br1 0.02036(9) 0.02900(10) 0.02844(9) -0.00067(6) 0.00263(6) -0.00630(6)
O1 0.0147(4) 0.0152(4) 0.0160(4) -0.0001(3) 0.0047(3) -0.0010(3)
O2 0.0183(5) 0.0169(5) 0.0175(4) 0.0009(4) -0.0028(4) 0.0044(4)
O3 0.0241(5) 0.0206(5) 0.0206(5) 0.0049(4) -0.0059(4) -0.0088(4)
C1 0.0215(7) 0.0296(8) 0.0404(10) -0.0009(7) 0.0012(7) 0.0082(6)
C2 0.0143(6) 0.0346(9) 0.0243(7) -0.0007(6) 0.0011(5) 0.0042(6)
C3 0.0150(6) 0.0263(7) 0.0179(6) 0.0006(5) 0.0016(5) -0.0002(5)
C4 0.0128(5) 0.0198(6) 0.0151(6) -0.0002(5) 0.0031(5) 0.0003(5)
C5 0.0144(6) 0.0289(7) 0.0141(6) 0.0016(5) 0.0029(5) 0.0003(5)
C6 0.0154(6) 0.0213(6) 0.0135(5) -0.0011(5) 0.0009(5) 0.0019(5)
C7 0.0137(5) 0.0138(6) 0.0146(5) 0.0010(4) -0.0003(4) 0.0004(4)
C8 0.0138(5) 0.0153(6) 0.0166(6) 0.0010(4) 0.0022(5) -0.0006(4)
C9 0.0155(6) 0.0146(6) 0.0150(5) 0.0012(4) 0.0025(5) -0.0010(4)
C10 0.0159(6) 0.0172(6) 0.0126(5) -0.0002(4) 0.0038(5) -0.0015(4)
C11 0.0283(7) 0.0263(7) 0.0152(6) 0.0035(5) -0.0022(5) -0.0056(6)

loop_
_atom_type_symbol
_atom_type_description
_atom_type_scat_dispersion_real
_atom_type_scat_dispersion_imag
_atom_type_scat_source
C C 0.0033 0.0016 'International Tables Vol C Tables 4.2.6.8 and 6.1.1.4'
H H 0.0000 0.0000 'International Tables Vol C Tables 4.2.6.8 and 6.1.1.4'
O O 0.0106 0.0060 'International Tables Vol C Tables 4.2.6.8 and 6.1.1.4'
Br Br -0.2901 2.4595 'International Tables Vol C Tables 4.2.6.8 and 6.1.1.4'

loop_
_geom_angle_atom_site_label_1
_geom_angle_atom_site_label_2
_geom_angle_atom_site_label_3
_geom_angle
C4 O1 C10 116.90(10)
C1 C2 C3 111.79(14)
C4 C3 C2 115.25(13)
C4 C3 Br1 111.08(10)
C2 C3 Br1 108.69(10)
O1 C4 C5 108.91(11)
O1 C4 C3 108.71(11)
C5 C4 C3 114.84(11)
C4 C5 C6 115.58(11)
C7 C6 C5 115.40(12)
O2 C7 C8 107.24(10)
O2 C7 C6 108.13(11)
C8 C7 C6 114.74(11)
O3 C8 C9 105.30(11)
O3 C8 C7 110.46(11)
C9 C8 C7 115.65(11)
C8 C9 C10 115.59(11)
O1 C10 C11 111.46(11)
O1 C10 C9 113.09(10)
C11 C10 C9 111.35(12)

loop_
_geom_bond_atom_site_label_1
_geom_bond_atom_site_label_2
_geom_bond_distance
Br1 C3 1.9759(16)
O1 C4 1.4276(16)
O1 C10 1.4368(16)
O2 C7 1.4412(16)
O3 C8 1.4358(17)
C1 C2 1.522(3)
C2 C3 1.532(2)
C3 C4 1.529(2)
C4 C5 1.5238(19)
C5 C6 1.538(2)
C6 C7 1.5302(18)
C7 C8 1.5300(18)
C8 C9 1.5196(19)
C9 C10 1.5218(19)
C10 C11 1.521(2)
